data_1540333
loop_
_publ_author_name
'Kryuchkov, S.V.'
'Grigor'ev, M.S.'
'Kuzina, A.F.'
'Spitsyn, V.I.'

_publ_section_title
;
 Crystal and molecular structure of potassium hexaiodotechnetate(IV)
;
_journal_name_full 'Zhurnal Neorganicheskoi Khimii'
_journal_page_first 2944
_journal_page_last 2947
_journal_volume 32
_journal_year 1987
_chemical_formula_sum 'I6 K2 Tc'
_chemical_name_systematic 'K2 (Tc I6)'
_space_group_IT_number 14
_symmetry_space_group_name_Hall '-P 2ybc'
_symmetry_space_group_name_H-M 'P 1 21/c 1'
_cell_angle_alpha 90
_cell_angle_beta 145.63
_cell_angle_gamma 90
_cell_formula_units_Z 2
_cell_length_a 11.352
_cell_length_b 7.846
_cell_length_c 13.817
_cell_volume 694.745
_citation_journal_id_ASTM ZNOKAQ
_cod_data_source_file Kryuchkov_ZNOKAQ_1987_466.cif
_cod_data_source_block I6K2Tc1
_cod_original_cell_volume 694.7446
_cod_original_formula_sum 'I6 K2 Tc1'
_cod_database_code 1540333

loop_
_symmetry_equiv_pos_as_xyz
x,y,z
-x,y+1/2,-z+1/2
-x,-y,-z
x,-y-1/2,z-1/2

loop_
_atom_site_label
_atom_site_type_symbol
_atom_site_fract_x
_atom_site_fract_y
_atom_site_fract_z
_atom_site_occupancy
_atom_site_U_iso_or_equiv
I2 I-1 0.25604 0.20264 0.28121 1 0.0
I3 I-1 -0.18259 0.2177 0.29874 1 0.0
K1 K+1 0.764 0.4595 0.0153 1 0.0
I1 I-1 0.28597 0.00278 0.04802 1 0.0
Tc1 Tc+4 0 0 0 1 0.0
